data_7119716
loop_
_publ_author_name
'Guo, Fu-Sheng'
'Layfield, Richard A.'

_publ_section_title
;
 Strong direct exchange coupling and single-molecule magnetism in
 indigo-bridged lanthanide dimers.
;
_journal_issue 21
_journal_name_full 'Chemical communications (Cambridge, England)'
_journal_page_first 3130
_journal_page_last 3133
_journal_paper_doi 10.1039/c7cc01046j
_journal_volume 53
_journal_year 2017
_chemical_formula_moiety 'C56 H68 Gd2 N2 O2'
_chemical_formula_sum 'C56 H68 Gd2 N2 O2'
_chemical_formula_weight 1115.62
_chemical_properties_physical ', Air-sensitive,Moisture-sensitive'
_space_group_crystal_system monoclinic
_space_group_IT_number 14
_space_group_name_Hall '-P 2ybc'
_space_group_name_H-M_alt 'P 1 21/c 1'
_symmetry_space_group_name_Hall '-P 2ybc'
_symmetry_space_group_name_H-M 'P 1 21/c 1'
_atom_sites_solution_hydrogens geom
_audit_creation_date 2016-10-25
_audit_creation_method
;
Olex2 1.2
(compiled 2016.09.09 svn.r3337 for OlexSys, GUI svn.r5227)
;
_audit_update_record
;
2017-02-07 deposited with the CCDC.
2017-02-23 downloaded from the CCDC.
;
_cell_angle_alpha 90
_cell_angle_beta 98.545(2)
_cell_angle_gamma 90
_cell_formula_units_Z 4
_cell_length_a 12.2316(3)
_cell_length_b 20.2920(6)
_cell_length_c 19.8739(6)
_cell_measurement_reflns_used 6869
_cell_measurement_temperature 150.01(11)
_cell_measurement_theta_max 28.4540
_cell_measurement_theta_min 3.6610
_cell_volume 4878.0(2)
_computing_cell_refinement
;
CrysAlisPro, Agilent Technologies,
Version 1.171.37.33 (release 27-03-2014 CrysAlis171 .NET)
(compiled Mar 27 2014,17:12:48)
;
_computing_data_collection
;
CrysAlisPro, Agilent Technologies,
Version 1.171.37.33 (release 27-03-2014 CrysAlis171 .NET)
(compiled Mar 27 2014,17:12:48)
;
_computing_data_reduction
;
CrysAlisPro, Agilent Technologies,
Version 1.171.37.33 (release 27-03-2014 CrysAlis171 .NET)
(compiled Mar 27 2014,17:12:48)
;
_computing_molecular_graphics 'Olex2 (Dolomanov et al., 2009)'
_computing_publication_material 'Olex2 (Dolomanov et al., 2009)'
_computing_structure_refinement 'ShelXL (Sheldrick, 2015)'
_computing_structure_solution 'ShelXT (Sheldrick, 2015)'
_diffrn_ambient_environment N~2~
_diffrn_ambient_temperature 150.01(11)
_diffrn_detector 'CCD plate'
_diffrn_detector_area_resol_mean 8.0714
_diffrn_detector_type Eos
_diffrn_measured_fraction_theta_full 0.997
_diffrn_measured_fraction_theta_max 0.997
_diffrn_measurement_details
;
#__ type_ start__ end____ width___ exp.time_
  1 omega  -62.00  -35.00   1.0000   40.0000
omega____ theta____ kappa____ phi______ frames
    -      -17.7663 -178.0000 -180.0000 27

#__ type_ start__ end____ width___ exp.time_
  2 omega   20.00   61.00   1.0000   40.0000
omega____ theta____ kappa____ phi______ frames
    -       18.8601  -99.0000  -90.0000 41

#__ type_ start__ end____ width___ exp.time_
  3 omega   -6.00   89.00   1.0000   40.0000
omega____ theta____ kappa____ phi______ frames
    -       18.8601   77.0000   90.0000 95

#__ type_ start__ end____ width___ exp.time_
  4 omega   -3.00   66.00   1.0000   40.0000
omega____ theta____ kappa____ phi______ frames
    -       18.8601   19.0000   60.0000 69
;
_diffrn_measurement_device 'four-circle diffractometer'
_diffrn_measurement_device_type 'SuperNova, Single source at offset, Eos'
_diffrn_measurement_method '\w scans'
_diffrn_orient_matrix_UB_11 0.0166412000
_diffrn_orient_matrix_UB_12 -0.0334635000
_diffrn_orient_matrix_UB_13 0.0031612000
_diffrn_orient_matrix_UB_21 -0.0543806000
_diffrn_orient_matrix_UB_22 -0.0100066000
_diffrn_orient_matrix_UB_23 -0.0135441000
_diffrn_orient_matrix_UB_31 0.0142683000
_diffrn_orient_matrix_UB_32 0.0009140000
_diffrn_orient_matrix_UB_33 -0.0333227000
_diffrn_radiation_monochromator mirror
_diffrn_radiation_probe x-ray
_diffrn_radiation_type MoK\a
_diffrn_radiation_wavelength 0.71073
_diffrn_reflns_av_R_equivalents 0.0421
_diffrn_reflns_av_unetI/netI 0.0689
_diffrn_reflns_Laue_measured_fraction_full 0.997
_diffrn_reflns_Laue_measured_fraction_max 0.997
_diffrn_reflns_limit_h_max 15
_diffrn_reflns_limit_h_min -13
_diffrn_reflns_limit_k_max 25
_diffrn_reflns_limit_k_min -14
_diffrn_reflns_limit_l_max 24
_diffrn_reflns_limit_l_min -23
_diffrn_reflns_number 20965
_diffrn_reflns_point_group_measured_fraction_full 0.997
_diffrn_reflns_point_group_measured_fraction_max 0.997
_diffrn_reflns_theta_full 25.242
_diffrn_reflns_theta_max 26.000
_diffrn_reflns_theta_min 3.369
_diffrn_source 'SuperNova (Mo) X-ray Source'
_exptl_absorpt_coefficient_mu 2.738
_exptl_absorpt_correction_T_max 1.00000
_exptl_absorpt_correction_T_min 0.58060
_exptl_absorpt_correction_type multi-scan
_exptl_absorpt_process_details
;
CrysAlisPro, Agilent Technologies,
Version 1.171.37.33 (release 27-03-2014 CrysAlis171 .NET)
(compiled Mar 27 2014,17:12:48)
Empirical absorption correction using spherical harmonics,
 implemented in SCALE3 ABSPACK scaling algorithm.
;
_exptl_crystal_colour black
_exptl_crystal_colour_primary black
_exptl_crystal_density_diffrn 1.519
_exptl_crystal_description needle
_exptl_crystal_F_000 2248
_exptl_crystal_preparation ', Magnetic properties'
_exptl_crystal_size_max 0.3
_exptl_crystal_size_mid 0.05
_exptl_crystal_size_min 0.05
_refine_diff_density_max 0.660
_refine_diff_density_min -0.986
_refine_diff_density_rms 0.133
_refine_ls_extinction_method none
_refine_ls_goodness_of_fit_ref 1.010
_refine_ls_hydrogen_treatment constr
_refine_ls_matrix_type full
_refine_ls_number_parameters 579
_refine_ls_number_reflns 9562
_refine_ls_number_restraints 0
_refine_ls_restrained_S_all 1.010
_refine_ls_R_factor_all 0.0564
_refine_ls_R_factor_gt 0.0365
_refine_ls_shift/su_max 0.002
_refine_ls_shift/su_mean 0.000
_refine_ls_structure_factor_coef Fsqd
_refine_ls_weighting_details 'w=1/[\s^2^(Fo^2^)+(0.0217P)^2^] where P=(Fo^2^+2Fc^2^)/3'
_refine_ls_weighting_scheme calc
_refine_ls_wR_factor_gt 0.0649
_refine_ls_wR_factor_ref 0.0724
_reflns_Friedel_coverage 0.000
_reflns_number_gt 7423
_reflns_number_total 9562
_reflns_threshold_expression 'I > 2\s(I)'
_cod_data_source_file c7cc01046j2.cif
_cod_data_source_block aral506
_cod_depositor_comments 'Adding full bibliography for 7119716--7119721.cif.'
_cod_database_code 7119716
_shelx_space_group_comment
;
The symmetry employed for this shelxl refinement is uniquely defined
by the following loop, which should always be used as a source of
symmetry information in preference to the above space-group names.
They are only intended as comments.
;
_reflns_odcompleteness_completeness 99.75
_reflns_odcompleteness_iscentric 1
_reflns_odcompleteness_theta 26.32
_olex2_refinement_description
;
1. Fixed Uiso
 At 1.2 times of:
  All C(H) groups
 At 1.5 times of:
  All C(H,H,H) groups
2.a Aromatic/amide H refined with riding coordinates:
 C2(H2), C3(H3), C4(H4), C5(H5), C12(H12), C13(H13), C14(H14), C15(H15)
2.b Idealised Me refined as rotating group:
 C22(H22a,H22b,H22c), C23(H23a,H23b,H23c), C24(H24a,H24b,H24c), C25(H25a,H25b,
 H25c), C26(H26a,H26b,H26c), C32(H32a,H32b,H32c), C33(H33a,H33b,H33c), C34(H34a,
 H34b,H34c), C35(H35a,H35b,H35c), C36(H36a,H36b,H36c), C42(H42a,H42b,H42c),
 C43(H43a,H43b,H43c), C44(H44a,H44b,H44c), C45(H45a,H45b,H45c), C46(H46a,H46b,
 H46c), C52(H52a,H52b,H52c), C53(H53a,H53b,H53c), C54(H54a,H54b,H54c), C55(H55a,
 H55b,H55c), C56(H56a,H56b,H56c)
;
_shelx_shelxl_version_number 2014/7
_olex2_submission_special_instructions 'No special instructions were received'

loop_
_space_group_symop_operation_xyz
'x, y, z'
'-x, y+1/2, -z+1/2'
'-x, -y, -z'
'x, -y-1/2, z-1/2'

loop_
_atom_site_label
_atom_site_type_symbol
_atom_site_fract_x
_atom_site_fract_y
_atom_site_fract_z
_atom_site_U_iso_or_equiv
_atom_site_adp_type
_atom_site_occupancy
_atom_site_site_symmetry_order
_atom_site_calc_flag
_atom_site_refinement_flags_posn
Gd1 Gd 0.91172(2) 0.42076(2) 0.71001(2) 0.01627(7) Uani 1 1 d .
Gd2 Gd 0.46618(2) 0.21103(2) 0.57123(2) 0.01628(7) Uani 1 1 d .
O1 O 0.7902(2) 0.42642(15) 0.61281(14) 0.0221(7) Uani 1 1 d .
O2 O 0.5788(2) 0.21038(14) 0.67286(14) 0.0216(7) Uani 1 1 d .
N1 N 0.7963(3) 0.32557(17) 0.71825(17) 0.0187(8) Uani 1 1 d .
N2 N 0.5824(3) 0.30611(17) 0.56370(17) 0.0177(8) Uani 1 1 d .
C1 C 0.8078(3) 0.2806(2) 0.7715(2) 0.0187(10) Uani 1 1 d .
C2 C 0.8879(4) 0.2806(2) 0.8298(2) 0.0220(11) Uani 1 1 d .
H2 H 0.9415 0.3135 0.8364 0.026 Uiso 1 1 calc R
C3 C 0.8860(4) 0.2315(2) 0.8770(2) 0.0270(12) Uani 1 1 d .
H3 H 0.9391 0.2316 0.9156 0.032 Uiso 1 1 calc R
C4 C 0.8064(4) 0.1811(2) 0.8689(2) 0.0267(12) Uani 1 1 d .
H4 H 0.8077 0.1485 0.9018 0.032 Uiso 1 1 calc R
C5 C 0.7265(4) 0.1800(2) 0.8121(2) 0.0241(11) Uani 1 1 d .
H5 H 0.6731 0.1471 0.8061 0.029 Uiso 1 1 calc R
C6 C 0.7283(3) 0.2300(2) 0.7639(2) 0.0162(10) Uani 1 1 d .
C7 C 0.6608(3) 0.2423(2) 0.7004(2) 0.0188(10) Uani 1 1 d .
C8 C 0.7073(3) 0.3024(2) 0.6731(2) 0.0181(10) Uani 1 1 d .
C9 C 0.6670(3) 0.3308(2) 0.6103(2) 0.0162(10) Uani 1 1 d .
C10 C 0.7118(3) 0.3914(2) 0.5838(2) 0.0173(10) Uani 1 1 d .
C11 C 0.6488(4) 0.4015(2) 0.5180(2) 0.0192(10) Uani 1 1 d .
C12 C 0.6518(4) 0.4500(2) 0.4688(2) 0.0231(11) Uani 1 1 d .
H12 H 0.7007 0.4852 0.4765 0.028 Uiso 1 1 calc R
C13 C 0.5807(4) 0.4446(2) 0.4085(2) 0.0271(12) Uani 1 1 d .
H13 H 0.5811 0.4764 0.3748 0.033 Uiso 1 1 calc R
C14 C 0.5071(4) 0.3907(2) 0.3980(2) 0.0269(12) Uani 1 1 d .
H14 H 0.4605 0.3871 0.3566 0.032 Uiso 1 1 calc R
C15 C 0.5021(4) 0.3431(2) 0.4469(2) 0.0237(11) Uani 1 1 d .
H15 H 0.4526 0.3082 0.4391 0.028 Uiso 1 1 calc R
C16 C 0.5731(3) 0.3485(2) 0.5084(2) 0.0180(10) Uani 1 1 d .
C17 C 0.9199(4) 0.4990(2) 0.8206(2) 0.0259(11) Uani 1 1 d .
C18 C 0.9273(4) 0.5419(2) 0.7660(2) 0.0284(12) Uani 1 1 d .
C19 C 0.8257(4) 0.5403(2) 0.7219(2) 0.0257(11) Uani 1 1 d .
C20 C 0.7546(4) 0.4965(2) 0.7500(2) 0.0220(11) Uani 1 1 d .
C21 C 0.8119(4) 0.4707(2) 0.8110(2) 0.0240(11) Uani 1 1 d .
C22 C 1.0045(4) 0.4892(3) 0.8838(3) 0.0501(17) Uani 1 1 d .
H22A H 0.9944 0.4466 0.9030 0.075 Uiso 1 1 calc GR
H22B H 0.9949 0.5227 0.9166 0.075 Uiso 1 1 calc GR
H22C H 1.0776 0.4922 0.8720 0.075 Uiso 1 1 calc GR
C23 C 1.0187(4) 0.5910(2) 0.7599(3) 0.0476(16) Uani 1 1 d .
H23A H 1.0825 0.5803 0.7923 0.071 Uiso 1 1 calc GR
H23B H 0.9938 0.6346 0.7689 0.071 Uiso 1 1 calc GR
H23C H 1.0376 0.5893 0.7148 0.071 Uiso 1 1 calc GR
C24 C 0.7991(5) 0.5803(2) 0.6573(3) 0.0383(14) Uani 1 1 d .
H24A H 0.8634 0.5829 0.6350 0.057 Uiso 1 1 calc GR
H24B H 0.7767 0.6238 0.6682 0.057 Uiso 1 1 calc GR
H24C H 0.7401 0.5594 0.6275 0.057 Uiso 1 1 calc GR
C25 C 0.6366(4) 0.4813(2) 0.7218(3) 0.0344(13) Uani 1 1 d .
H25A H 0.6264 0.4849 0.6731 0.052 Uiso 1 1 calc GR
H25B H 0.5887 0.5120 0.7399 0.052 Uiso 1 1 calc GR
H25C H 0.6191 0.4373 0.7344 0.052 Uiso 1 1 calc GR
C26 C 0.7647(4) 0.4279(3) 0.8609(3) 0.0420(15) Uani 1 1 d .
H26A H 0.7109 0.3986 0.8368 0.063 Uiso 1 1 calc GR
H26B H 0.7301 0.4550 0.8912 0.063 Uiso 1 1 calc GR
H26C H 0.8229 0.4026 0.8865 0.063 Uiso 1 1 calc GR
C27 C 1.0820(4) 0.4365(2) 0.6411(2) 0.0267(12) Uani 1 1 d .
C28 C 1.0295(4) 0.3773(2) 0.6155(2) 0.0228(11) Uani 1 1 d .
C29 C 1.0469(4) 0.3298(2) 0.6669(2) 0.0261(12) Uani 1 1 d .
C30 C 1.1095(4) 0.3596(3) 0.7250(2) 0.0269(12) Uani 1 1 d .
C31 C 1.1314(4) 0.4251(2) 0.7088(2) 0.0263(12) Uani 1 1 d .
C32 C 1.2114(4) 0.4703(3) 0.7516(3) 0.0554(18) Uani 1 1 d .
H32A H 1.2036 0.5142 0.7335 0.083 Uiso 1 1 calc GR
H32B H 1.2856 0.4551 0.7509 0.083 Uiso 1 1 calc GR
H32C H 1.1959 0.4702 0.7975 0.083 Uiso 1 1 calc GR
C33 C 1.0837(5) 0.4988(3) 0.5998(3) 0.0489(16) Uani 1 1 d .
H33A H 1.0100 0.5158 0.5892 0.073 Uiso 1 1 calc GR
H33B H 1.1123 0.4892 0.5585 0.073 Uiso 1 1 calc GR
H33C H 1.1301 0.5309 0.6256 0.073 Uiso 1 1 calc GR
C34 C 0.9749(4) 0.3661(3) 0.5435(2) 0.0450(16) Uani 1 1 d .
H34A H 0.9272 0.3284 0.5419 0.067 Uiso 1 1 calc GR
H34B H 1.0305 0.3586 0.5149 0.067 Uiso 1 1 calc GR
H34C H 0.9323 0.4043 0.5276 0.067 Uiso 1 1 calc GR
C35 C 1.0130(4) 0.2591(2) 0.6599(3) 0.0505(17) Uani 1 1 d .
H35A H 1.0001 0.2425 0.7033 0.076 Uiso 1 1 calc GR
H35B H 1.0708 0.2340 0.6442 0.076 Uiso 1 1 calc GR
H35C H 0.9465 0.2554 0.6278 0.076 Uiso 1 1 calc GR
C36 C 1.1568(4) 0.3246(3) 0.7903(3) 0.0573(19) Uani 1 1 d .
H36A H 1.1473 0.3517 0.8286 0.086 Uiso 1 1 calc GR
H36B H 1.2341 0.3164 0.7904 0.086 Uiso 1 1 calc GR
H36C H 1.1189 0.2835 0.7933 0.086 Uiso 1 1 calc GR
C37 C 0.3136(4) 0.2183(2) 0.6540(3) 0.0305(12) Uani 1 1 d .
C38 C 0.2561(4) 0.1924(2) 0.5937(3) 0.0345(13) Uani 1 1 d .
C39 C 0.2494(4) 0.2431(3) 0.5439(3) 0.0301(12) Uani 1 1 d .
C40 C 0.3032(4) 0.2999(2) 0.5744(2) 0.0233(11) Uani 1 1 d .
C41 C 0.3436(4) 0.2838(2) 0.6428(2) 0.0234(11) Uani 1 1 d .
C42 C 0.3365(5) 0.1816(3) 0.7213(3) 0.0585(18) Uani 1 1 d .
H42A H 0.3419 0.1352 0.7127 0.088 Uiso 1 1 calc GR
H42B H 0.2772 0.1893 0.7470 0.088 Uiso 1 1 calc GR
H42C H 0.4047 0.1969 0.7466 0.088 Uiso 1 1 calc GR
C43 C 0.1937(5) 0.1278(3) 0.5875(4) 0.064(2) Uani 1 1 d .
H43A H 0.1696 0.1182 0.5403 0.096 Uiso 1 1 calc GR
H43B H 0.1306 0.1311 0.6108 0.096 Uiso 1 1 calc GR
H43C H 0.2413 0.0932 0.6074 0.096 Uiso 1 1 calc GR
C44 C 0.1866(5) 0.2397(3) 0.4724(3) 0.069(2) Uani 1 1 d .
H44A H 0.2376 0.2333 0.4407 0.103 Uiso 1 1 calc GR
H44B H 0.1469 0.2802 0.4621 0.103 Uiso 1 1 calc GR
H44C H 0.1353 0.2036 0.4692 0.103 Uiso 1 1 calc GR
C45 C 0.3028(4) 0.3677(2) 0.5452(3) 0.0405(14) Uani 1 1 d .
H45A H 0.3739 0.3878 0.5584 0.061 Uiso 1 1 calc GR
H45B H 0.2471 0.3937 0.5619 0.061 Uiso 1 1 calc GR
H45C H 0.2873 0.3653 0.4965 0.061 Uiso 1 1 calc GR
C46 C 0.4030(4) 0.3306(3) 0.6938(3) 0.0421(15) Uani 1 1 d .
H46A H 0.4383 0.3064 0.7325 0.063 Uiso 1 1 calc GR
H46B H 0.3511 0.3612 0.7080 0.063 Uiso 1 1 calc GR
H46C H 0.4578 0.3543 0.6736 0.063 Uiso 1 1 calc GR
C47 C 0.5102(4) 0.1486(2) 0.4587(2) 0.0301(12) Uani 1 1 d .
C48 C 0.4463(4) 0.1043(2) 0.4915(3) 0.0294(12) Uani 1 1 d .
C49 C 0.5098(4) 0.0845(2) 0.5527(2) 0.0228(11) Uani 1 1 d .
C50 C 0.6134(4) 0.1165(2) 0.5576(2) 0.0222(11) Uani 1 1 d .
C51 C 0.6135(4) 0.1561(2) 0.4996(2) 0.0261(11) Uani 1 1 d .
C52 C 0.4780(5) 0.1740(3) 0.3864(2) 0.0565(19) Uani 1 1 d .
H52A H 0.4052 0.1927 0.3816 0.085 Uiso 1 1 calc GR
H52B H 0.4786 0.1382 0.3549 0.085 Uiso 1 1 calc GR
H52C H 0.5298 0.2071 0.3771 0.085 Uiso 1 1 calc GR
C53 C 0.3371(4) 0.0738(3) 0.4600(3) 0.0531(18) Uani 1 1 d .
H53A H 0.3146 0.0416 0.4905 0.080 Uiso 1 1 calc GR
H53B H 0.3459 0.0530 0.4177 0.080 Uiso 1 1 calc GR
H53C H 0.2818 0.1076 0.4518 0.080 Uiso 1 1 calc GR
C54 C 0.4756(5) 0.0360(3) 0.6030(3) 0.0453(15) Uani 1 1 d .
H54A H 0.5339 0.0316 0.6408 0.068 Uiso 1 1 calc GR
H54B H 0.4613 -0.0060 0.5813 0.068 Uiso 1 1 calc GR
H54C H 0.4099 0.0516 0.6189 0.068 Uiso 1 1 calc GR
C55 C 0.7119(4) 0.1062(3) 0.6118(3) 0.0431(15) Uani 1 1 d .
H55A H 0.7559 0.1455 0.6167 0.065 Uiso 1 1 calc GR
H55B H 0.7556 0.0703 0.5989 0.065 Uiso 1 1 calc GR
H55C H 0.6871 0.0961 0.6542 0.065 Uiso 1 1 calc GR
C56 C 0.7103(4) 0.1948(3) 0.4832(3) 0.0486(16) Uani 1 1 d .
H56A H 0.6884 0.2204 0.4429 0.073 Uiso 1 1 calc GR
H56B H 0.7686 0.1652 0.4759 0.073 Uiso 1 1 calc GR
H56C H 0.7361 0.2237 0.5205 0.073 Uiso 1 1 calc GR

loop_
_atom_site_aniso_label
_atom_site_aniso_U_11
_atom_site_aniso_U_22
_atom_site_aniso_U_33
_atom_site_aniso_U_23
_atom_site_aniso_U_13
_atom_site_aniso_U_12
Gd1 0.01203(11) 0.01774(14) 0.01860(12) -0.00186(10) 0.00082(9) -0.00116(9)
Gd2 0.01196(11) 0.01708(13) 0.01916(12) -0.00182(10) 0.00019(9) -0.00020(9)
O1 0.0178(16) 0.025(2) 0.0232(17) 0.0003(14) 0.0026(14) -0.0024(14)
O2 0.0179(16) 0.0240(19) 0.0215(17) -0.0012(14) -0.0024(14) -0.0048(14)
N1 0.020(2) 0.018(2) 0.018(2) 0.0001(16) 0.0021(17) -0.0018(17)
N2 0.0115(18) 0.022(2) 0.018(2) 0.0008(17) -0.0016(16) -0.0017(16)
C1 0.012(2) 0.023(3) 0.021(2) 0.001(2) 0.0014(19) 0.002(2)
C2 0.018(2) 0.023(3) 0.024(3) 0.004(2) 0.001(2) -0.001(2)
C3 0.020(2) 0.038(3) 0.022(3) 0.006(2) -0.002(2) 0.007(2)
C4 0.031(3) 0.025(3) 0.024(3) 0.009(2) 0.004(2) 0.004(2)
C5 0.023(2) 0.022(3) 0.028(3) -0.004(2) 0.006(2) -0.004(2)
C6 0.015(2) 0.017(3) 0.018(2) 0.0035(19) 0.0050(19) -0.0008(19)
C7 0.017(2) 0.023(3) 0.017(2) -0.002(2) 0.005(2) -0.002(2)
C8 0.017(2) 0.018(3) 0.020(2) -0.002(2) 0.004(2) 0.001(2)
C9 0.014(2) 0.019(3) 0.016(2) -0.0025(19) 0.0040(19) 0.0028(19)
C10 0.015(2) 0.016(3) 0.021(2) -0.005(2) 0.003(2) 0.004(2)
C11 0.017(2) 0.019(3) 0.020(2) 0.000(2) 0.000(2) 0.004(2)
C12 0.017(2) 0.022(3) 0.030(3) -0.001(2) 0.003(2) 0.003(2)
C13 0.023(3) 0.033(3) 0.024(3) 0.009(2) 0.001(2) 0.005(2)
C14 0.021(2) 0.037(3) 0.021(3) -0.001(2) -0.003(2) 0.003(2)
C15 0.019(2) 0.023(3) 0.028(3) 0.000(2) 0.000(2) -0.002(2)
C16 0.014(2) 0.019(3) 0.021(2) 0.000(2) 0.003(2) 0.000(2)
C17 0.024(3) 0.027(3) 0.026(3) -0.011(2) 0.003(2) 0.005(2)
C18 0.033(3) 0.019(3) 0.036(3) -0.015(2) 0.014(2) -0.006(2)
C19 0.034(3) 0.016(3) 0.029(3) 0.000(2) 0.011(2) 0.004(2)
C20 0.016(2) 0.022(3) 0.029(3) -0.006(2) 0.007(2) 0.002(2)
C21 0.025(3) 0.025(3) 0.025(3) -0.006(2) 0.011(2) 0.005(2)
C22 0.042(3) 0.067(5) 0.036(3) -0.019(3) -0.012(3) 0.006(3)
C23 0.044(4) 0.027(3) 0.075(4) -0.015(3) 0.022(3) -0.008(3)
C24 0.050(4) 0.024(3) 0.044(3) 0.004(3) 0.016(3) 0.012(3)
C25 0.021(3) 0.041(4) 0.041(3) -0.002(3) 0.003(2) 0.005(2)
C26 0.047(4) 0.044(4) 0.040(3) 0.005(3) 0.022(3) 0.011(3)
C27 0.023(3) 0.026(3) 0.033(3) 0.002(2) 0.014(2) 0.001(2)
C28 0.019(2) 0.028(3) 0.023(3) -0.007(2) 0.009(2) 0.000(2)
C29 0.022(2) 0.017(3) 0.044(3) 0.001(2) 0.019(2) 0.002(2)
C30 0.013(2) 0.040(3) 0.028(3) 0.005(2) 0.005(2) 0.012(2)
C31 0.015(2) 0.030(3) 0.034(3) -0.012(2) 0.005(2) -0.001(2)
C32 0.019(3) 0.076(5) 0.070(4) -0.043(4) 0.006(3) -0.009(3)
C33 0.044(3) 0.041(4) 0.068(4) 0.020(3) 0.028(3) 0.004(3)
C34 0.033(3) 0.076(5) 0.026(3) -0.015(3) 0.006(3) 0.005(3)
C35 0.045(4) 0.026(3) 0.088(5) -0.002(3) 0.032(4) 0.002(3)
C36 0.027(3) 0.085(5) 0.062(4) 0.038(4) 0.011(3) 0.024(3)
C37 0.023(3) 0.031(3) 0.042(3) 0.007(3) 0.020(3) 0.002(2)
C38 0.021(3) 0.019(3) 0.067(4) -0.007(3) 0.020(3) -0.001(2)
C39 0.013(2) 0.037(3) 0.040(3) -0.013(3) 0.003(2) 0.010(2)
C40 0.016(2) 0.021(3) 0.034(3) -0.002(2) 0.008(2) 0.008(2)
C41 0.022(2) 0.021(3) 0.030(3) -0.005(2) 0.013(2) -0.003(2)
C42 0.066(4) 0.060(5) 0.057(4) 0.024(3) 0.033(4) 0.012(4)
C43 0.039(3) 0.031(4) 0.133(6) -0.014(4) 0.048(4) -0.013(3)
C44 0.034(4) 0.094(6) 0.070(5) -0.028(4) -0.020(3) 0.030(4)
C45 0.037(3) 0.032(3) 0.055(4) 0.012(3) 0.017(3) 0.013(3)
C46 0.038(3) 0.047(4) 0.044(3) -0.025(3) 0.015(3) 0.005(3)
C47 0.040(3) 0.026(3) 0.022(3) -0.004(2) -0.005(2) 0.011(3)
C48 0.022(3) 0.028(3) 0.037(3) -0.016(2) -0.002(2) 0.001(2)
C49 0.026(3) 0.012(3) 0.030(3) -0.005(2) 0.006(2) 0.002(2)
C50 0.023(2) 0.019(3) 0.024(3) -0.007(2) 0.002(2) 0.006(2)
C51 0.026(3) 0.022(3) 0.033(3) -0.006(2) 0.013(2) -0.001(2)
C52 0.082(5) 0.062(5) 0.022(3) -0.001(3) -0.002(3) 0.025(4)
C53 0.028(3) 0.044(4) 0.084(5) -0.039(3) -0.005(3) 0.004(3)
C54 0.049(4) 0.029(4) 0.064(4) 0.000(3) 0.029(3) 0.007(3)
C55 0.029(3) 0.048(4) 0.050(4) -0.009(3) -0.005(3) 0.020(3)
C56 0.046(4) 0.038(4) 0.071(4) -0.011(3) 0.039(4) -0.007(3)

loop_
_atom_type_symbol
_atom_type_description
_atom_type_scat_dispersion_real
_atom_type_scat_dispersion_imag
_atom_type_scat_source
C C 0.0033 0.0016 'International Tables Vol C Tables 4.2.6.8 and 6.1.1.4'
H H 0.0000 0.0000 'International Tables Vol C Tables 4.2.6.8 and 6.1.1.4'
Gd Gd -0.1653 3.9035 'International Tables Vol C Tables 4.2.6.8 and 6.1.1.4'
N N 0.0061 0.0033 'International Tables Vol C Tables 4.2.6.8 and 6.1.1.4'
O O 0.0106 0.0060 'International Tables Vol C Tables 4.2.6.8 and 6.1.1.4'

loop_
_geom_angle_atom_site_label_1
_geom_angle_atom_site_label_2
_geom_angle_atom_site_label_3
_geom_angle
O1 Gd1 N1 77.38(11)
O1 Gd1 C17 127.32(12)
O1 Gd1 C18 107.69(13)
O1 Gd1 C19 79.14(13)
O1 Gd1 C20 79.29(12)
O1 Gd1 C21 107.74(12)
O1 Gd1 C27 91.11(13)
O1 Gd1 C28 76.76(12)
O1 Gd1 C29 96.87(13)
O1 Gd1 C30 125.71(13)
O1 Gd1 C31 121.41(13)
N1 Gd1 C17 111.50(13)
N1 Gd1 C18 135.15(13)
N1 Gd1 C19 118.66(14)
N1 Gd1 C20 89.23(13)
N1 Gd1 C21 85.20(13)
N1 Gd1 C27 129.64(13)
N1 Gd1 C28 99.51(13)
N1 Gd1 C29 82.32(13)
N1 Gd1 C30 98.55(14)
N1 Gd1 C31 128.44(13)
C18 Gd1 C17 30.20(14)
C18 Gd1 C21 50.32(14)
C18 Gd1 C29 138.22(14)
C18 Gd1 C30 111.54(15)
C19 Gd1 C17 50.28(14)
C19 Gd1 C18 30.48(14)
C19 Gd1 C20 30.72(13)
C19 Gd1 C21 50.54(14)
C19 Gd1 C27 106.50(15)
C19 Gd1 C28 128.38(14)
C19 Gd1 C29 156.53(14)
C19 Gd1 C30 140.14(16)
C19 Gd1 C31 112.22(15)
C20 Gd1 C17 50.30(14)
C20 Gd1 C18 50.35(14)
C20 Gd1 C21 30.42(13)
C20 Gd1 C27 137.07(14)
C20 Gd1 C28 151.95(14)
C20 Gd1 C29 171.33(14)
C20 Gd1 C30 154.83(14)
C20 Gd1 C31 138.30(14)
C21 Gd1 C17 30.63(13)
C21 Gd1 C29 149.18(14)
C27 Gd1 C17 114.13(15)
C27 Gd1 C18 95.16(15)
C27 Gd1 C21 143.96(15)
C27 Gd1 C28 30.73(13)
C27 Gd1 C29 50.17(14)
C27 Gd1 C30 50.02(15)
C27 Gd1 C31 30.43(14)
C28 Gd1 C17 143.58(14)
C28 Gd1 C18 125.25(14)
C28 Gd1 C21 174.20(14)
C28 Gd1 C29 30.13(13)
C28 Gd1 C30 50.16(14)
C28 Gd1 C31 50.45(14)
C29 Gd1 C17 135.17(14)
C30 Gd1 C17 104.85(14)
C30 Gd1 C21 126.05(14)
C30 Gd1 C29 30.56(13)
C31 Gd1 C17 94.13(14)
C31 Gd1 C18 87.97(14)
C31 Gd1 C21 123.85(14)
C31 Gd1 C29 50.25(14)
C31 Gd1 C30 30.17(14)
O2 Gd2 N2 76.98(11)
O2 Gd2 C37 80.75(13)
O2 Gd2 C38 108.60(15)
O2 Gd2 C39 128.85(13)
O2 Gd2 C40 109.66(12)
O2 Gd2 C41 80.98(13)
O2 Gd2 C47 124.50(13)
O2 Gd2 C48 120.83(13)
O2 Gd2 C49 90.56(12)
O2 Gd2 C50 75.94(12)
O2 Gd2 C51 95.89(13)
N2 Gd2 C37 117.79(14)
N2 Gd2 C38 134.89(13)
N2 Gd2 C39 111.35(14)
N2 Gd2 C40 84.92(13)
N2 Gd2 C41 88.49(13)
N2 Gd2 C47 97.61(14)
N2 Gd2 C48 127.82(14)
N2 Gd2 C49 129.11(13)
N2 Gd2 C50 98.94(13)
N2 Gd2 C51 81.47(13)
C37 Gd2 C38 30.20(15)
C37 Gd2 C39 49.94(15)
C37 Gd2 C40 50.31(15)
C37 Gd2 C47 141.45(16)
C37 Gd2 C48 113.57(16)
C37 Gd2 C50 130.22(15)
C37 Gd2 C51 158.62(15)
C38 Gd2 C39 30.47(15)
C40 Gd2 C38 50.51(14)
C40 Gd2 C39 30.44(14)
C40 Gd2 C51 147.44(14)
C41 Gd2 C37 30.55(13)
C41 Gd2 C38 50.46(14)
C41 Gd2 C39 50.29(14)
C41 Gd2 C40 30.61(13)
C41 Gd2 C47 154.51(15)
C41 Gd2 C48 139.23(14)
C41 Gd2 C50 153.37(14)
C41 Gd2 C51 169.93(14)
C47 Gd2 C38 112.59(16)
C47 Gd2 C39 104.89(15)
C47 Gd2 C40 125.02(14)
C47 Gd2 C51 30.22(13)
C48 Gd2 C38 88.85(15)
C48 Gd2 C39 94.33(14)
C48 Gd2 C40 123.59(14)
C48 Gd2 C47 30.50(15)
C48 Gd2 C51 50.32(14)
C49 Gd2 C37 108.17(15)
C49 Gd2 C38 95.94(14)
C49 Gd2 C39 114.52(15)
C49 Gd2 C40 144.42(14)
C49 Gd2 C41 138.59(14)
C49 Gd2 C47 50.34(14)
C49 Gd2 C48 30.47(14)
C49 Gd2 C50 30.77(13)
C49 Gd2 C51 50.55(14)
C50 Gd2 C38 126.08(15)
C50 Gd2 C39 143.82(15)
C50 Gd2 C40 173.91(14)
C50 Gd2 C47 50.00(14)
C50 Gd2 C48 50.32(14)
C50 Gd2 C51 30.34(13)
C51 Gd2 C38 139.15(15)
C51 Gd2 C39 134.80(14)
C10 O1 Gd1 136.1(3)
C7 O2 Gd2 136.7(3)
C1 N1 Gd1 125.7(3)
C8 N1 Gd1 129.7(3)
C8 N1 C1 104.6(3)
C9 N2 Gd2 129.8(3)
C9 N2 C16 105.9(3)
C16 N2 Gd2 124.4(3)
N1 C1 C2 127.5(4)
N1 C1 C6 114.1(4)
C2 C1 C6 118.4(4)
C1 C2 H2 120.5
C3 C2 C1 118.9(4)
C3 C2 H2 120.5
C2 C3 H3 118.9
C2 C3 C4 122.2(4)
C4 C3 H3 118.9
C3 C4 H4 120.0
C5 C4 C3 120.0(4)
C5 C4 H4 120.0
C4 C5 H5 121.1
C4 C5 C6 117.9(4)
C6 C5 H5 121.1
C1 C6 C7 105.5(4)
C5 C6 C1 122.5(4)
C5 C6 C7 132.0(4)
O2 C7 C6 128.2(4)
O2 C7 C8 126.4(4)
C6 C7 C8 105.4(4)
N1 C8 C7 110.4(4)
N1 C8 C9 125.3(4)
C9 C8 C7 124.2(4)
N2 C9 C8 125.6(4)
N2 C9 C10 110.2(4)
C8 C9 C10 124.2(4)
O1 C10 C9 127.2(4)
O1 C10 C11 127.3(4)
C11 C10 C9 105.5(4)
C12 C11 C10 132.7(4)
C12 C11 C16 121.8(4)
C16 C11 C10 105.5(4)
C11 C12 H12 120.7
C13 C12 C11 118.5(4)
C13 C12 H12 120.7
C12 C13 H13 120.1
C12 C13 C14 119.7(4)
C14 C13 H13 120.1
C13 C14 H14 118.9
C15 C14 C13 122.1(4)
C15 C14 H14 118.9
C14 C15 H15 120.8
C14 C15 C16 118.5(4)
C16 C15 H15 120.8
N2 C16 C11 112.9(4)
N2 C16 C15 127.8(4)
C15 C16 C11 119.3(4)
C18 C17 Gd1 74.7(3)
C18 C17 C21 108.1(4)
C18 C17 C22 127.3(5)
C21 C17 Gd1 74.6(3)
C21 C17 C22 124.2(5)
C22 C17 Gd1 122.4(3)
C17 C18 Gd1 75.1(3)
C17 C18 C19 108.3(4)
C17 C18 C23 127.0(5)
C19 C18 Gd1 73.8(2)
C19 C18 C23 123.9(5)
C23 C18 Gd1 125.1(3)
C18 C19 Gd1 75.7(3)
C18 C19 C20 107.8(4)
C18 C19 C24 125.0(5)
C20 C19 Gd1 74.7(3)
C20 C19 C24 127.2(5)
C24 C19 Gd1 116.7(3)
C19 C20 Gd1 74.5(3)
C19 C20 C25 126.6(4)
C21 C20 Gd1 75.8(2)
C21 C20 C19 108.5(4)
C21 C20 C25 124.9(4)
C25 C20 Gd1 117.7(3)
C17 C21 Gd1 74.8(3)
C17 C21 C26 125.9(5)
C20 C21 Gd1 73.8(2)
C20 C21 C17 107.3(4)
C20 C21 C26 126.5(4)
C26 C21 Gd1 122.4(3)
C17 C22 H22A 109.5
C17 C22 H22B 109.5
C17 C22 H22C 109.5
H22A C22 H22B 109.5
H22A C22 H22C 109.5
H22B C22 H22C 109.5
C18 C23 H23A 109.5
C18 C23 H23B 109.5
C18 C23 H23C 109.5
H23A C23 H23B 109.5
H23A C23 H23C 109.5
H23B C23 H23C 109.5
C19 C24 H24A 109.5
C19 C24 H24B 109.5
C19 C24 H24C 109.5
H24A C24 H24B 109.5
H24A C24 H24C 109.5
H24B C24 H24C 109.5
C20 C25 H25A 109.5
C20 C25 H25B 109.5
C20 C25 H25C 109.5
H25A C25 H25B 109.5
H25A C25 H25C 109.5
H25B C25 H25C 109.5
C21 C26 H26A 109.5
C21 C26 H26B 109.5
C21 C26 H26C 109.5
H26A C26 H26B 109.5
H26A C26 H26C 109.5
H26B C26 H26C 109.5
C28 C27 Gd1 74.9(3)
C28 C27 C33 123.7(5)
C31 C27 Gd1 75.4(3)
C31 C27 C28 108.1(4)
C31 C27 C33 128.1(5)
C33 C27 Gd1 117.0(3)
C27 C28 Gd1 74.4(3)
C27 C28 C34 125.7(5)
C29 C28 Gd1 75.7(3)
C29 C28 C27 108.0(4)
C29 C28 C34 126.1(5)
C34 C28 Gd1 120.5(3)
C28 C29 Gd1 74.2(3)
C28 C29 C30 107.8(4)
C28 C29 C35 125.7(5)
C30 C29 Gd1 74.6(3)
C30 C29 C35 126.3(5)
C35 C29 Gd1 120.8(3)
C29 C30 Gd1 74.9(3)
C29 C30 C36 125.9(5)
C31 C30 Gd1 74.8(3)
C31 C30 C29 108.3(4)
C31 C30 C36 125.4(5)
C36 C30 Gd1 122.1(3)
C27 C31 Gd1 74.1(3)
C27 C31 C32 126.1(5)
C30 C31 Gd1 75.1(3)
C30 C31 C27 107.8(4)
C30 C31 C32 125.2(5)
C32 C31 Gd1 125.4(3)
C31 C32 H32A 109.5
C31 C32 H32B 109.5
C31 C32 H32C 109.5
H32A C32 H32B 109.5
H32A C32 H32C 109.5
H32B C32 H32C 109.5
C27 C33 H33A 109.5
C27 C33 H33B 109.5
C27 C33 H33C 109.5
H33A C33 H33B 109.5
H33A C33 H33C 109.5
H33B C33 H33C 109.5
C28 C34 H34A 109.5
C28 C34 H34B 109.5
C28 C34 H34C 109.5
H34A C34 H34B 109.5
H34A C34 H34C 109.5
H34B C34 H34C 109.5
C29 C35 H35A 109.5
C29 C35 H35B 109.5
C29 C35 H35C 109.5
H35A C35 H35B 109.5
H35A C35 H35C 109.5
H35B C35 H35C 109.5
C30 C36 H36A 109.5
C30 C36 H36B 109.5
C30 C36 H36C 109.5
H36A C36 H36B 109.5
H36A C36 H36C 109.5
H36B C36 H36C 109.5
C38 C37 Gd2 76.1(3)
C38 C37 C41 109.2(4)
C38 C37 C42 125.0(5)
C41 C37 Gd2 74.5(3)
C41 C37 C42 125.8(5)
C42 C37 Gd2 117.4(3)
C37 C38 Gd2 73.7(3)
C37 C38 C39 107.2(4)
C37 C38 C43 125.3(5)
C39 C38 Gd2 75.0(3)
C39 C38 C43 126.4(5)
C43 C38 Gd2 126.1(3)
C38 C39 Gd2 74.5(3)
C38 C39 C44 126.2(5)
C40 C39 Gd2 74.4(3)
C40 C39 C38 108.4(4)
C40 C39 C44 125.2(5)
C44 C39 Gd2 121.6(3)
C39 C40 Gd2 75.2(3)
C39 C40 C45 127.5(5)
C41 C40 Gd2 73.4(2)
C41 C40 C39 107.3(4)
C41 C40 C45 124.5(4)
C45 C40 Gd2 124.5(3)
C37 C41 Gd2 75.0(3)
C37 C41 C40 107.9(4)
C37 C41 C46 127.3(5)
C40 C41 Gd2 76.0(2)
C40 C41 C46 124.7(5)
C46 C41 Gd2 117.3(3)
C37 C42 H42A 109.5
C37 C42 H42B 109.5
C37 C42 H42C 109.5
H42A C42 H42B 109.5
H42A C42 H42C 109.5
H42B C42 H42C 109.5
C38 C43 H43A 109.5
C38 C43 H43B 109.5
C38 C43 H43C 109.5
H43A C43 H43B 109.5
H43A C43 H43C 109.5
H43B C43 H43C 109.5
C39 C44 H44A 109.5
C39 C44 H44B 109.5
C39 C44 H44C 109.5
H44A C44 H44B 109.5
H44A C44 H44C 109.5
H44B C44 H44C 109.5
C40 C45 H45A 109.5
C40 C45 H45B 109.5
C40 C45 H45C 109.5
H45A C45 H45B 109.5
H45A C45 H45C 109.5
H45B C45 H45C 109.5
C41 C46 H46A 109.5
C41 C46 H46B 109.5
C41 C46 H46C 109.5
H46A C46 H46B 109.5
H46A C46 H46C 109.5
H46B C46 H46C 109.5
C48 C47 Gd2 74.0(3)
C48 C47 C52 124.6(5)
C51 C47 Gd2 75.1(3)
C51 C47 C48 108.3(4)
C51 C47 C52 126.3(5)
C52 C47 Gd2 124.7(3)
C47 C48 Gd2 75.5(3)
C47 C48 C53 125.6(5)
C49 C48 Gd2 74.1(3)
C49 C48 C47 108.0(4)
C49 C48 C53 125.6(5)
C53 C48 Gd2 124.8(3)
C48 C49 Gd2 75.4(3)
C48 C49 C50 107.7(4)
C48 C49 C54 126.2(5)
C50 C49 Gd2 75.1(3)
C50 C49 C54 126.1(4)
C54 C49 Gd2 117.3(3)
C49 C50 Gd2 74.1(3)
C49 C50 C55 126.7(4)
C51 C50 Gd2 75.9(3)
C51 C50 C49 108.5(4)
C51 C50 C55 124.6(4)
C55 C50 Gd2 120.5(3)
C47 C51 Gd2 74.7(3)
C47 C51 C50 107.5(4)
C47 C51 C56 127.2(5)
C50 C51 Gd2 73.8(3)
C50 C51 C56 125.1(5)
C56 C51 Gd2 120.6(3)
C47 C52 H52A 109.5
C47 C52 H52B 109.5
C47 C52 H52C 109.5
H52A C52 H52B 109.5
H52A C52 H52C 109.5
H52B C52 H52C 109.5
C48 C53 H53A 109.5
C48 C53 H53B 109.5
C48 C53 H53C 109.5
H53A C53 H53B 109.5
H53A C53 H53C 109.5
H53B C53 H53C 109.5
C49 C54 H54A 109.5
C49 C54 H54B 109.5
C49 C54 H54C 109.5
H54A C54 H54B 109.5
H54A C54 H54C 109.5
H54B C54 H54C 109.5
C50 C55 H55A 109.5
C50 C55 H55B 109.5
C50 C55 H55C 109.5
H55A C55 H55B 109.5
H55A C55 H55C 109.5
H55B C55 H55C 109.5
C51 C56 H56A 109.5
C51 C56 H56B 109.5
C51 C56 H56C 109.5
H56A C56 H56B 109.5
H56A C56 H56C 109.5
H56B C56 H56C 109.5

loop_
_geom_bond_atom_site_label_1
_geom_bond_atom_site_label_2
_geom_bond_distance
Gd1 O1 2.258(3)
Gd1 N1 2.412(3)
Gd1 C17 2.700(4)
Gd1 C18 2.694(4)
Gd1 C19 2.669(4)
Gd1 C20 2.672(4)
Gd1 C21 2.698(4)
Gd1 C27 2.676(5)
Gd1 C28 2.681(4)
Gd1 C29 2.700(4)
Gd1 C30 2.696(4)
Gd1 C31 2.692(4)
Gd2 O2 2.269(3)
Gd2 N2 2.414(3)
Gd2 C37 2.669(5)
Gd2 C38 2.698(5)
Gd2 C39 2.705(4)
Gd2 C40 2.696(4)
Gd2 C41 2.662(4)
Gd2 C47 2.693(5)
Gd2 C48 2.674(5)
Gd2 C49 2.658(4)
Gd2 C50 2.672(4)
Gd2 C51 2.698(4)
O1 C10 1.262(5)
O2 C7 1.249(5)
N1 C1 1.389(5)
N1 C8 1.387(5)
N2 C9 1.376(5)
N2 C16 1.387(5)
C1 C2 1.402(6)
C1 C6 1.407(6)
C2 H2 0.9300
C2 C3 1.371(6)
C3 H3 0.9300
C3 C4 1.404(6)
C4 H4 0.9300
C4 C5 1.379(6)
C5 H5 0.9300
C5 C6 1.396(6)
C6 C7 1.425(6)
C7 C8 1.483(6)
C8 C9 1.395(6)
C9 C10 1.474(6)
C10 C11 1.431(6)
C11 C12 1.391(6)
C11 C16 1.415(6)
C12 H12 0.9300
C12 C13 1.376(6)
C13 H13 0.9300
C13 C14 1.413(6)
C14 H14 0.9300
C14 C15 1.379(6)
C15 H15 0.9300
C15 C16 1.393(6)
C17 C18 1.405(7)
C17 C21 1.426(6)
C17 C22 1.518(6)
C18 C19 1.410(6)
C18 C23 1.516(6)
C19 C20 1.415(6)
C19 C24 1.513(6)
C20 C21 1.409(6)
C20 C25 1.501(6)
C21 C26 1.497(6)
C22 H22A 0.9600
C22 H22B 0.9600
C22 H22C 0.9600
C23 H23A 0.9600
C23 H23B 0.9600
C23 H23C 0.9600
C24 H24A 0.9600
C24 H24B 0.9600
C24 H24C 0.9600
C25 H25A 0.9600
C25 H25B 0.9600
C25 H25C 0.9600
C26 H26A 0.9600
C26 H26B 0.9600
C26 H26C 0.9600
C27 C28 1.419(6)
C27 C31 1.409(6)
C27 C33 1.509(6)
C28 C29 1.399(6)
C28 C34 1.504(6)
C29 C30 1.422(6)
C29 C35 1.494(6)
C30 C31 1.402(6)
C30 C36 1.517(6)
C31 C32 1.508(6)
C32 H32A 0.9600
C32 H32B 0.9600
C32 H32C 0.9600
C33 H33A 0.9600
C33 H33B 0.9600
C33 H33C 0.9600
C34 H34A 0.9600
C34 H34B 0.9600
C34 H34C 0.9600
C35 H35A 0.9600
C35 H35B 0.9600
C35 H35C 0.9600
C36 H36A 0.9600
C36 H36B 0.9600
C36 H36C 0.9600
C37 C38 1.399(7)
C37 C41 1.405(6)
C37 C42 1.520(7)
C38 C39 1.420(7)
C38 C43 1.513(6)
C39 C40 1.418(6)
C39 C44 1.512(7)
C40 C41 1.415(6)
C40 C45 1.494(6)
C41 C46 1.497(6)
C42 H42A 0.9600
C42 H42B 0.9600
C42 H42C 0.9600
C43 H43A 0.9600
C43 H43B 0.9600
C43 H43C 0.9600
C44 H44A 0.9600
C44 H44B 0.9600
C44 H44C 0.9600
C45 H45A 0.9600
C45 H45B 0.9600
C45 H45C 0.9600
C46 H46A 0.9600
C46 H46B 0.9600
C46 H46C 0.9600
C47 C48 1.412(7)
C47 C51 1.406(6)
C47 C52 1.523(6)
C48 C49 1.401(6)
C48 C53 1.520(6)
C49 C50 1.414(6)
C49 C54 1.505(6)
C50 C51 1.405(6)
C50 C55 1.507(6)
C51 C56 1.496(6)
C52 H52A 0.9600
C52 H52B 0.9600
C52 H52C 0.9600
C53 H53A 0.9600
C53 H53B 0.9600
C53 H53C 0.9600
C54 H54A 0.9600
C54 H54B 0.9600
C54 H54C 0.9600
C55 H55A 0.9600
C55 H55B 0.9600
C55 H55C 0.9600
C56 H56A 0.9600
C56 H56B 0.9600
C56 H56C 0.9600

loop_
_geom_torsion_atom_site_label_1
_geom_torsion_atom_site_label_2
_geom_torsion_atom_site_label_3
_geom_torsion_atom_site_label_4
_geom_torsion
Gd1 O1 C10 C9 4.4(7)
Gd1 O1 C10 C11 -174.7(3)
Gd1 N1 C1 C2 -0.8(6)
Gd1 N1 C1 C6 179.2(3)
Gd1 N1 C8 C7 -179.3(3)
Gd1 N1 C8 C9 1.4(6)
Gd1 C17 C18 C19 66.9(3)
Gd1 C17 C18 C23 -123.0(5)
Gd1 C17 C21 C20 -67.2(3)
Gd1 C17 C21 C26 119.3(5)
Gd1 C18 C19 C20 68.5(3)
Gd1 C18 C19 C24 -112.8(4)
Gd1 C19 C20 C21 68.9(3)
Gd1 C19 C20 C25 -113.3(5)
Gd1 C20 C21 C17 67.9(3)
Gd1 C20 C21 C26 -118.6(5)
Gd1 C27 C28 C29 -68.9(3)
Gd1 C27 C28 C34 116.7(5)
Gd1 C27 C31 C30 68.1(3)
Gd1 C27 C31 C32 -122.6(5)
Gd1 C28 C29 C30 -67.6(3)
Gd1 C28 C29 C35 116.8(5)
Gd1 C29 C30 C31 -67.9(3)
Gd1 C29 C30 C36 119.0(4)
Gd1 C30 C31 C27 -67.5(3)
Gd1 C30 C31 C32 123.1(5)
Gd2 O2 C7 C6 -173.2(3)
Gd2 O2 C7 C8 7.7(7)
Gd2 N2 C9 C8 3.2(6)
Gd2 N2 C9 C10 -178.2(3)
Gd2 N2 C16 C11 177.9(3)
Gd2 N2 C16 C15 -3.8(6)
Gd2 C37 C38 C39 -68.2(3)
Gd2 C37 C38 C43 123.0(5)
Gd2 C37 C41 C40 69.5(3)
Gd2 C37 C41 C46 -113.1(5)
Gd2 C38 C39 C40 -67.3(3)
Gd2 C38 C39 C44 118.1(5)
Gd2 C39 C40 C41 -66.9(3)
Gd2 C39 C40 C45 122.4(5)
Gd2 C40 C41 C37 -68.8(3)
Gd2 C40 C41 C46 113.7(4)
Gd2 C47 C48 C49 -67.6(3)
Gd2 C47 C48 C53 122.6(5)
Gd2 C47 C51 C50 67.0(3)
Gd2 C47 C51 C56 -117.1(5)
Gd2 C48 C49 C50 -68.8(3)
Gd2 C48 C49 C54 113.3(5)
Gd2 C49 C50 C51 -68.8(3)
Gd2 C49 C50 C55 116.5(4)
Gd2 C50 C51 C47 -67.6(3)
Gd2 C50 C51 C56 116.4(5)
O1 C10 C11 C12 -1.0(8)
O1 C10 C11 C16 178.7(4)
O2 C7 C8 N1 178.2(4)
O2 C7 C8 C9 -2.5(7)
N1 C1 C2 C3 -179.8(4)
N1 C1 C6 C5 179.9(4)
N1 C1 C6 C7 1.0(5)
N1 C8 C9 N2 176.3(4)
N1 C8 C9 C10 -2.0(7)
N2 C9 C10 O1 -179.3(4)
N2 C9 C10 C11 -0.1(5)
C1 N1 C8 C7 1.6(5)
C1 N1 C8 C9 -177.8(4)
C1 C2 C3 C4 0.0(7)
C1 C6 C7 O2 -179.2(4)
C1 C6 C7 C8 0.1(5)
C2 C1 C6 C5 -0.1(6)
C2 C1 C6 C7 -179.0(4)
C2 C3 C4 C5 -0.2(7)
C3 C4 C5 C6 0.3(7)
C4 C5 C6 C1 -0.1(7)
C4 C5 C6 C7 178.5(4)
C5 C6 C7 O2 2.0(8)
C5 C6 C7 C8 -178.7(5)
C6 C1 C2 C3 0.1(6)
C6 C7 C8 N1 -1.0(5)
C6 C7 C8 C9 178.3(4)
C7 C8 C9 N2 -2.9(7)
C7 C8 C9 C10 178.7(4)
C8 N1 C1 C2 178.4(4)
C8 N1 C1 C6 -1.6(5)
C8 C9 C10 O1 -0.8(7)
C8 C9 C10 C11 178.5(4)
C9 N2 C16 C11 -1.1(5)
C9 N2 C16 C15 177.2(4)
C9 C10 C11 C12 179.7(5)
C9 C10 C11 C16 -0.6(4)
C10 C11 C12 C13 178.0(4)
C10 C11 C16 N2 1.0(5)
C10 C11 C16 C15 -177.4(4)
C11 C12 C13 C14 0.0(7)
C12 C11 C16 N2 -179.2(4)
C12 C11 C16 C15 2.4(7)
C12 C13 C14 C15 1.2(7)
C13 C14 C15 C16 -0.6(7)
C14 C15 C16 N2 -179.3(4)
C14 C15 C16 C11 -1.1(6)
C16 N2 C9 C8 -177.9(4)
C16 N2 C9 C10 0.7(5)
C16 C11 C12 C13 -1.7(7)
C17 C18 C19 Gd1 -67.8(3)
C17 C18 C19 C20 0.6(5)
C17 C18 C19 C24 179.3(4)
C18 C17 C21 Gd1 67.7(3)
C18 C17 C21 C20 0.5(5)
C18 C17 C21 C26 -173.0(4)
C18 C19 C20 Gd1 -69.2(3)
C18 C19 C20 C21 -0.3(5)
C18 C19 C20 C25 177.5(4)
C19 C20 C21 Gd1 -68.0(3)
C19 C20 C21 C17 -0.2(5)
C19 C20 C21 C26 173.4(5)
C21 C17 C18 Gd1 -67.7(3)
C21 C17 C18 C19 -0.7(5)
C21 C17 C18 C23 169.3(5)
C22 C17 C18 Gd1 119.3(5)
C22 C17 C18 C19 -173.7(4)
C22 C17 C18 C23 -3.7(8)
C22 C17 C21 Gd1 -119.0(4)
C22 C17 C21 C20 173.8(4)
C22 C17 C21 C26 0.3(7)
C23 C18 C19 Gd1 121.7(4)
C23 C18 C19 C20 -169.8(4)
C23 C18 C19 C24 8.9(7)
C24 C19 C20 Gd1 112.2(5)
C24 C19 C20 C21 -178.9(4)
C24 C19 C20 C25 -1.1(8)
C25 C20 C21 Gd1 114.1(4)
C25 C20 C21 C17 -178.0(4)
C25 C20 C21 C26 -4.5(7)
C27 C28 C29 Gd1 68.0(3)
C27 C28 C29 C30 0.4(5)
C27 C28 C29 C35 -175.1(4)
C28 C27 C31 Gd1 -68.3(3)
C28 C27 C31 C30 -0.2(5)
C28 C27 C31 C32 169.1(4)
C28 C29 C30 Gd1 67.3(3)
C28 C29 C30 C31 -0.6(5)
C28 C29 C30 C36 -173.7(4)
C29 C30 C31 Gd1 68.0(3)
C29 C30 C31 C27 0.5(5)
C29 C30 C31 C32 -169.0(4)
C31 C27 C28 Gd1 68.7(3)
C31 C27 C28 C29 -0.1(5)
C31 C27 C28 C34 -174.6(4)
C33 C27 C28 Gd1 -112.6(4)
C33 C27 C28 C29 178.5(4)
C33 C27 C28 C34 4.1(7)
C33 C27 C31 Gd1 113.0(5)
C33 C27 C31 C30 -178.8(5)
C33 C27 C31 C32 -9.5(8)
C34 C28 C29 Gd1 -117.5(5)
C34 C28 C29 C30 174.9(4)
C34 C28 C29 C35 -0.7(8)
C35 C29 C30 Gd1 -117.1(5)
C35 C29 C30 C31 175.0(4)
C35 C29 C30 C36 1.9(7)
C36 C30 C31 Gd1 -118.9(4)
C36 C30 C31 C27 173.6(4)
C36 C30 C31 C32 4.2(7)
C37 C38 C39 Gd2 67.3(3)
C37 C38 C39 C40 0.0(5)
C37 C38 C39 C44 -174.6(5)
C38 C37 C41 Gd2 -68.8(3)
C38 C37 C41 C40 0.7(5)
C38 C37 C41 C46 178.1(5)
C38 C39 C40 Gd2 67.4(3)
C38 C39 C40 C41 0.4(5)
C38 C39 C40 C45 -170.2(4)
C39 C40 C41 Gd2 68.1(3)
C39 C40 C41 C37 -0.7(5)
C39 C40 C41 C46 -178.2(4)
C41 C37 C38 Gd2 67.8(3)
C41 C37 C38 C39 -0.4(5)
C41 C37 C38 C43 -169.2(4)
C42 C37 C38 Gd2 -114.0(5)
C42 C37 C38 C39 177.9(5)
C42 C37 C38 C43 9.1(8)
C42 C37 C41 Gd2 112.9(5)
C42 C37 C41 C40 -177.6(5)
C42 C37 C41 C46 -0.2(8)
C43 C38 C39 Gd2 -124.1(5)
C43 C38 C39 C40 168.6(5)
C43 C38 C39 C44 -6.0(8)
C44 C39 C40 Gd2 -118.0(5)
C44 C39 C40 C41 175.1(4)
C44 C39 C40 C45 4.4(8)
C45 C40 C41 Gd2 -120.8(4)
C45 C40 C41 C37 170.3(4)
C45 C40 C41 C46 -7.1(7)
C47 C48 C49 Gd2 68.5(3)
C47 C48 C49 C50 -0.3(5)
C47 C48 C49 C54 -178.2(5)
C48 C47 C51 Gd2 -67.1(3)
C48 C47 C51 C50 -0.1(5)
C48 C47 C51 C56 175.8(5)
C48 C49 C50 Gd2 69.0(3)
C48 C49 C50 C51 0.2(5)
C48 C49 C50 C55 -174.6(4)
C49 C50 C51 Gd2 67.6(3)
C49 C50 C51 C47 -0.1(5)
C49 C50 C51 C56 -176.1(4)
C51 C47 C48 Gd2 67.9(3)
C51 C47 C48 C49 0.2(5)
C51 C47 C48 C53 -169.5(4)
C52 C47 C48 Gd2 -121.4(5)
C52 C47 C48 C49 171.0(4)
C52 C47 C48 C53 1.2(8)
C52 C47 C51 Gd2 122.3(5)
C52 C47 C51 C50 -170.7(4)
C52 C47 C51 C56 5.2(8)
C53 C48 C49 Gd2 -121.7(5)
C53 C48 C49 C50 169.5(4)
C53 C48 C49 C54 -8.4(8)
C54 C49 C50 Gd2 -113.1(5)
C54 C49 C50 C51 178.1(4)
C54 C49 C50 C55 3.3(8)
C55 C50 C51 Gd2 -117.5(4)
C55 C50 C51 C47 174.8(4)
C55 C50 C51 C56 -1.1(7)
